data_7242798
loop_
_publ_author_name
'da Silva, Amandha Kaiser'
'Diniz, Luan F.'
'Tenorio, Juan C.'
'Naz\'ario, Carlos E. D.'
'Ribeiro, Caue'
'Carvalho Jr, Paulo S.'

_publ_section_title
;
 Driving a sustainable application of s-triazine ametryn and atrazine
 herbicides through multicomponent crystals with improved solubility
;
_journal_issue 24
_journal_name_full CrystEngComm
_journal_page_first 4252
_journal_page_last 4263
_journal_paper_doi 10.1039/D1CE00356A
_journal_volume 23
_journal_year 2021
_chemical_formula_moiety 'C8 H14 Cl N5, C2 H2 O2, 0.11(H2 O)'
_chemical_formula_sum 'C10 H16.22 Cl N5 O2.11'
_chemical_formula_weight 275.71
_chemical_name_systematic 'Atrazine fumaric acid cocrystal'
_space_group_crystal_system monoclinic
_space_group_IT_number 15
_space_group_name_Hall '-C 2yc'
_space_group_name_H-M_alt 'C 1 2/c 1'
_atom_sites_solution_hydrogens mixed
_atom_sites_solution_primary iterative
_audit_creation_date 2020-11-23
_audit_creation_method
;
Olex2 1.3
(compiled 2020.07.31 svn.rc2a77460 for OlexSys, GUI svn.r6145)
;
_audit_update_record
;
2020-11-24 deposited with the CCDC.	2021-05-10 downloaded from the CCDC.
;
_cell_angle_alpha 90
_cell_angle_beta 104.589(4)
_cell_angle_gamma 90
_cell_formula_units_Z 8
_cell_length_a 18.892(4)
_cell_length_b 6.2547(15)
_cell_length_c 24.173(6)
_cell_measurement_reflns_used 28552
_cell_measurement_temperature 120(2)
_cell_measurement_theta_max 26.730
_cell_measurement_theta_min 3.155
_cell_volume 2764.3(11)
_computing_molecular_graphics 'Olex2 1.3 (Dolomanov et al., 2009)'
_computing_publication_material 'Olex2 1.3 (Dolomanov et al., 2009)'
_computing_structure_refinement 'SHELXL 2014/7 (Sheldrick, 2015)'
_computing_structure_solution 'olex2.solve 1.3 (Bourhis et al., 2015)'
_diffrn_ambient_temperature 120(2)
_diffrn_detector 'Bruker APEX2 area detector'
_diffrn_detector_area_resol_mean 7.9
_diffrn_detector_type 'CCD area detector'
_diffrn_measured_fraction_theta_full 0.998
_diffrn_measured_fraction_theta_max 0.999
_diffrn_measurement_device 'three-circle diffractometer'
_diffrn_measurement_device_type 'Bruker APEX-II CCD'
_diffrn_measurement_method '\w and \f scans'
_diffrn_radiation_monochromator 'mirror optics'
_diffrn_radiation_probe x-ray
_diffrn_radiation_type MoK\a
_diffrn_radiation_wavelength 0.71073
_diffrn_reflns_av_R_equivalents 0.2164
_diffrn_reflns_av_unetI/netI 0.0811
_diffrn_reflns_Laue_measured_fraction_full 0.998
_diffrn_reflns_Laue_measured_fraction_max 0.999
_diffrn_reflns_limit_h_max 23
_diffrn_reflns_limit_h_min -23
_diffrn_reflns_limit_k_max 7
_diffrn_reflns_limit_k_min -7
_diffrn_reflns_limit_l_max 30
_diffrn_reflns_limit_l_min -30
_diffrn_reflns_number 28552
_diffrn_reflns_point_group_measured_fraction_full 0.998
_diffrn_reflns_point_group_measured_fraction_max 0.999
_diffrn_reflns_theta_full 25.242
_diffrn_reflns_theta_max 26.730
_diffrn_reflns_theta_min 3.155
_diffrn_source 'microfocus sealed X-ray tube'
_diffrn_source_type 'Incoatec I\ms'
_exptl_absorpt_coefficient_mu 0.281
_exptl_absorpt_correction_T_max 0.978
_exptl_absorpt_correction_T_min 0.940
_exptl_absorpt_correction_type none
_exptl_crystal_colour 'clear light colourless'
_exptl_crystal_colour_lustre clear
_exptl_crystal_colour_modifier light
_exptl_crystal_colour_primary colourless
_exptl_crystal_density_diffrn 1.325
_exptl_crystal_description prism
_exptl_crystal_F_000 1161
_exptl_crystal_size_max 0.222
_exptl_crystal_size_mid 0.14
_exptl_crystal_size_min 0.08
_refine_diff_density_max 0.658
_refine_diff_density_min -0.892
_refine_diff_density_rms 0.105
_refine_ls_extinction_method none
_refine_ls_goodness_of_fit_ref 1.168
_refine_ls_hydrogen_treatment constr
_refine_ls_matrix_type full
_refine_ls_number_parameters 179
_refine_ls_number_reflns 2928
_refine_ls_number_restraints 36
_refine_ls_restrained_S_all 1.161
_refine_ls_R_factor_all 0.0971
_refine_ls_R_factor_gt 0.0863
_refine_ls_shift/su_max 0.001
_refine_ls_shift/su_mean 0.000
_refine_ls_structure_factor_coef Fsqd
_refine_ls_weighting_details 'w=1/[\s^2^(Fo^2^)+(0.0452P)^2^+19.1131P] where P=(Fo^2^+2Fc^2^)/3'
_refine_ls_weighting_scheme calc
_refine_ls_wR_factor_gt 0.2048
_refine_ls_wR_factor_ref 0.2128
_reflns_Friedel_coverage 0.000
_reflns_number_gt 2470
_reflns_number_total 2928
_reflns_threshold_expression 'I > 2\s(I)'
_cod_data_source_file d1ce00356a2.cif
_cod_data_source_block atz-fum_h2o
_cod_depositor_comments 'Adding full bibliography for 7242798--7242801.cif.'
_cod_database_code 7242798
_shelx_shelxl_version_number 2014/7
_shelx_space_group_comment
;
The symmetry employed for this shelxl refinement is uniquely defined
by the following loop, which should always be used as a source of
symmetry information in preference to the above space-group names.
They are only intended as comments.
;
_shelx_estimated_absorpt_t_max 0.978
_shelx_estimated_absorpt_t_min 0.940
_olex2_refinement_description
;
1. Fixed Uiso
 At 1.2 times of:
  All C(H) groups, All C(H,H) groups, All N(H) groups
 At 1.5 times of:
  All C(H,H,H) groups, All O(H) groups, All O(H,H) groups
2. Rigid body (RIGU) restrains
 N4, N1, C2, C3, C1, N3
 with sigma for 1-2 distances of 0.004 and sigma for 1-3 distances of 0.004
3. Others
 Fixed Sof: OW1(0.11) HW1A(0.11) HW1B(0.11)
4.a Free rotating group:
 OW1(HW1A,HW1B)
4.b Ternary CH refined with riding coordinates:
 C6(H6)
4.c Secondary CH2 refined with riding coordinates:
 C4(H4A,H4B)
4.d Aromatic/amide H refined with riding coordinates:
 N2(H2), N5(H5), C10(H10)
4.e Idealised Me refined as rotating group:
 C7(H7A,H7B,H7C), C8(H8A,H8B,H8C), C5(H5A,H5B,H5C)
4.f Idealised tetrahedral OH refined as rotating group:
 O1(H1)
;

loop_
_space_group_symop_operation_xyz
'x, y, z'
'-x, y, -z+1/2'
'x+1/2, y+1/2, z'
'-x+1/2, y+1/2, -z+1/2'
'-x, -y, -z'
'x, -y, z-1/2'
'-x+1/2, -y+1/2, -z'
'x+1/2, -y+1/2, z-1/2'

loop_
_atom_site_label
_atom_site_type_symbol
_atom_site_fract_x
_atom_site_fract_y
_atom_site_fract_z
_atom_site_U_iso_or_equiv
_atom_site_adp_type
_atom_site_occupancy
_atom_site_site_symmetry_order
_atom_site_calc_flag
_atom_site_refinement_flags_posn
_atom_site_refinement_flags_adp
_atom_site_refinement_flags_occupancy
_atom_site_disorder_assembly
_atom_site_disorder_group
Cl1 Cl 0.84074(5) 0.58752(15) 0.82621(4) 0.0217(3) Uani 1 1 d . . . . .
O2 O 0.58318(14) 0.5886(5) 0.68217(12) 0.0246(6) Uani 1 1 d . . . . .
O1 O 0.65983(13) 0.6004(5) 0.76998(11) 0.0224(6) Uani 1 1 d . . . . .
H1 H 0.6920 0.6022 0.7516 0.034 Uiso 1 1 calc R U . . .
N3 N 0.83008(16) 0.6091(5) 0.64261(13) 0.0202(7) Uani 1 1 d . U . . .
N4 N 0.90065(16) 0.6024(5) 0.74090(13) 0.0181(6) Uani 1 1 d . U . . .
N2 N 0.70412(16) 0.5890(5) 0.62634(13) 0.0216(7) Uani 1 1 d . . . . .
H2 H 0.6660 0.5755 0.6407 0.026 Uiso 1 1 calc R U . . .
N5 N 0.95632(17) 0.6264(5) 0.66715(14) 0.0218(7) Uani 1 1 d . . . . .
H5 H 0.9975 0.6248 0.6941 0.026 Uiso 1 1 calc R U . . .
N1 N 0.77066(16) 0.5926(5) 0.71965(13) 0.0182(6) Uani 1 1 d . U . . .
C2 C 0.76989(19) 0.5980(6) 0.66272(16) 0.0192(7) Uani 1 1 d . U . . .
C9 C 0.59426(19) 0.5972(6) 0.73388(16) 0.0200(7) Uani 1 1 d . . . . .
C3 C 0.8935(2) 0.6110(6) 0.68292(16) 0.0189(7) Uani 1 1 d . U . . .
C1 C 0.83722(19) 0.5961(6) 0.75369(15) 0.0175(7) Uani 1 1 d . U . . .
C6 C 0.6907(2) 0.5999(7) 0.56411(16) 0.0263(8) Uani 1 1 d . . . . .
H6 H 0.7316 0.5253 0.5526 0.032 Uiso 1 1 calc R U . . .
C4 C 0.9603(2) 0.6455(7) 0.60804(17) 0.0271(9) Uani 1 1 d . . . . .
H4A H 1.0050 0.7259 0.6068 0.032 Uiso 1 1 calc R U . . .
H4B H 0.9176 0.7282 0.5863 0.032 Uiso 1 1 calc R U . . .
C10 C 0.5347(2) 0.5997(6) 0.76448(17) 0.0213(8) Uani 1 1 d . . . . .
H10 H 0.5469 0.6013 0.8051 0.026 Uiso 1 1 calc R U . . .
C7 C 0.6881(3) 0.8315(8) 0.5438(2) 0.0366(10) Uani 1 1 d . . . . .
H7A H 0.6466 0.9047 0.5529 0.055 Uiso 1 1 calc R U . . .
H7B H 0.6824 0.8345 0.5023 0.055 Uiso 1 1 calc R U . . .
H7C H 0.7337 0.9040 0.5630 0.055 Uiso 1 1 calc R U . . .
C8 C 0.6195(3) 0.4821(8) 0.5374(2) 0.0389(11) Uani 1 1 d . . . . .
H8A H 0.6237 0.3328 0.5501 0.058 Uiso 1 1 calc R U . . .
H8B H 0.6099 0.4871 0.4956 0.058 Uiso 1 1 calc R U . . .
H8C H 0.5790 0.5507 0.5493 0.058 Uiso 1 1 calc R U . . .
C5 C 0.9615(3) 0.4312(9) 0.5799(2) 0.0423(12) Uani 1 1 d . . . . .
H5A H 0.9662 0.4519 0.5408 0.063 Uiso 1 1 calc R U . . .
H5B H 0.9160 0.3545 0.5788 0.063 Uiso 1 1 calc R U . . .
H5C H 1.0031 0.3476 0.6016 0.063 Uiso 1 1 calc R U . . .
OW1 O 0.8265(19) 1.128(4) 0.6014(14) 0.039(7) Uani 0.11 1 d G . P . .
HW1A H 0.8196 1.1845 0.5685 0.058 Uiso 0.11 1 d G U P . .
HW1B H 0.8398 0.9991 0.6001 0.058 Uiso 0.11 1 d G U P . .

loop_
_atom_site_aniso_label
_atom_site_aniso_U_11
_atom_site_aniso_U_22
_atom_site_aniso_U_33
_atom_site_aniso_U_23
_atom_site_aniso_U_13
_atom_site_aniso_U_12
Cl1 0.0149(4) 0.0228(5) 0.0284(5) 0.0002(3) 0.0071(3) 0.0003(4)
O2 0.0139(13) 0.0244(14) 0.0372(15) 0.0017(12) 0.0095(11) 0.0008(12)
O1 0.0101(12) 0.0218(13) 0.0368(14) -0.0008(11) 0.0086(11) -0.0012(11)
N3 0.0112(14) 0.0202(15) 0.0303(15) -0.0003(12) 0.0071(12) 0.0008(12)
N4 0.0092(13) 0.0137(14) 0.0320(15) 0.0010(12) 0.0065(11) -0.0005(11)
N2 0.0111(14) 0.0252(16) 0.0294(16) -0.0004(13) 0.0066(12) 0.0007(13)
N5 0.0094(14) 0.0239(17) 0.0331(17) 0.0004(13) 0.0073(12) -0.0002(12)
N1 0.0100(13) 0.0147(14) 0.0307(15) 0.0001(12) 0.0065(11) -0.0016(12)
C2 0.0147(16) 0.0113(15) 0.0328(18) 0.0007(14) 0.0084(14) 0.0010(14)
C9 0.0137(17) 0.0098(15) 0.038(2) -0.0003(15) 0.0094(15) 0.0003(14)
C3 0.0135(16) 0.0112(16) 0.0326(17) 0.0003(13) 0.0073(13) -0.0016(13)
C1 0.0131(15) 0.0096(15) 0.0306(17) -0.0012(13) 0.0072(13) 0.0000(13)
C6 0.0184(18) 0.031(2) 0.0296(19) -0.0009(17) 0.0062(15) 0.0032(17)
C4 0.0144(18) 0.036(2) 0.033(2) 0.0053(17) 0.0092(15) 0.0032(16)
C10 0.0152(17) 0.0144(16) 0.036(2) -0.0001(15) 0.0102(15) 0.0001(15)
C7 0.034(2) 0.037(2) 0.039(2) 0.006(2) 0.0091(19) -0.003(2)
C8 0.029(2) 0.043(3) 0.042(2) -0.004(2) 0.0034(19) -0.009(2)
C5 0.042(3) 0.050(3) 0.036(2) -0.004(2) 0.012(2) 0.015(2)
OW1 0.06(2) 0.005(12) 0.060(18) 0.003(11) 0.025(16) 0.002(12)

loop_
_atom_type_symbol
_atom_type_description
_atom_type_scat_dispersion_real
_atom_type_scat_dispersion_imag
_atom_type_scat_source
C C 0.0033 0.0016 'International Tables Vol C Tables 4.2.6.8 and 6.1.1.4'
H H 0.0000 0.0000 'International Tables Vol C Tables 4.2.6.8 and 6.1.1.4'
Cl Cl 0.1484 0.1585 'International Tables Vol C Tables 4.2.6.8 and 6.1.1.4'
N N 0.0061 0.0033 'International Tables Vol C Tables 4.2.6.8 and 6.1.1.4'
O O 0.0106 0.0060 'International Tables Vol C Tables 4.2.6.8 and 6.1.1.4'

loop_
_geom_angle_atom_site_label_1
_geom_angle_atom_site_label_2
_geom_angle_atom_site_label_3
_geom_angle
_geom_angle_site_symmetry_1
_geom_angle_site_symmetry_3
_geom_angle_publ_flag
C9 O1 H1 109.5 . . ?
C3 N3 C2 114.8(3) . . ?
C1 N4 C3 112.4(3) . . ?
C2 N2 H2 117.7 . . ?
C2 N2 C6 124.7(3) . . ?
C6 N2 H2 117.7 . . ?
C3 N5 H5 118.1 . . ?
C3 N5 C4 123.7(3) . . ?
C4 N5 H5 118.1 . . ?
C1 N1 C2 113.1(3) . . ?
N3 C2 N1 124.5(3) . . ?
N2 C2 N3 119.8(3) . . ?
N2 C2 N1 115.7(3) . . ?
O2 C9 O1 124.7(3) . . ?
O2 C9 C10 123.6(3) . . ?
O1 C9 C10 111.7(3) . . ?
N3 C3 N4 125.5(3) . . ?
N5 C3 N3 119.2(3) . . ?
N5 C3 N4 115.3(3) . . ?
N4 C1 Cl1 115.7(3) . . ?
N4 C1 N1 129.6(3) . . ?
N1 C1 Cl1 114.7(2) . . ?
N2 C6 H6 108.5 . . ?
N2 C6 C7 111.0(3) . . ?
N2 C6 C8 108.6(3) . . ?
C7 C6 H6 108.5 . . ?
C7 C6 C8 111.6(4) . . ?
C8 C6 H6 108.5 . . ?
N5 C4 H4A 109.1 . . ?
N5 C4 H4B 109.1 . . ?
N5 C4 C5 112.4(3) . . ?
H4A C4 H4B 107.9 . . ?
C5 C4 H4A 109.1 . . ?
C5 C4 H4B 109.1 . . ?
C9 C10 H10 119.7 . . ?
C10 C10 C9 120.6(5) 2_656 . ?
C10 C10 H10 119.7 2_656 . ?
C6 C7 H7A 109.5 . . ?
C6 C7 H7B 109.5 . . ?
C6 C7 H7C 109.5 . . ?
H7A C7 H7B 109.5 . . ?
H7A C7 H7C 109.5 . . ?
H7B C7 H7C 109.5 . . ?
C6 C8 H8A 109.5 . . ?
C6 C8 H8B 109.5 . . ?
C6 C8 H8C 109.5 . . ?
H8A C8 H8B 109.5 . . ?
H8A C8 H8C 109.5 . . ?
H8B C8 H8C 109.5 . . ?
C4 C5 H5A 109.5 . . ?
C4 C5 H5B 109.5 . . ?
C4 C5 H5C 109.5 . . ?
H5A C5 H5B 109.5 . . ?
H5A C5 H5C 109.5 . . ?
H5B C5 H5C 109.5 . . ?
HW1A OW1 HW1B 109.5 . . ?

loop_
_geom_bond_atom_site_label_1
_geom_bond_atom_site_label_2
_geom_bond_distance
_geom_bond_site_symmetry_2
_geom_bond_publ_flag
Cl1 C1 1.738(4) . ?
O2 C9 1.215(5) . ?
O1 H1 0.8400 . ?
O1 C9 1.324(5) . ?
N3 C2 1.346(4) . ?
N3 C3 1.341(5) . ?
N4 C3 1.375(5) . ?
N4 C1 1.311(4) . ?
N2 H2 0.8800 . ?
N2 C2 1.330(5) . ?
N2 C6 1.463(5) . ?
N5 H5 0.8800 . ?
N5 C3 1.338(4) . ?
N5 C4 1.455(5) . ?
N1 C2 1.373(5) . ?
N1 C1 1.318(5) . ?
C9 C10 1.494(5) . ?
C6 H6 1.0000 . ?
C6 C7 1.527(6) . ?
C6 C8 1.528(6) . ?
C4 H4A 0.9900 . ?
C4 H4B 0.9900 . ?
C4 C5 1.507(6) . ?
C10 C10 1.323(8) 2_656 ?
C10 H10 0.9500 . ?
C7 H7A 0.9800 . ?
C7 H7B 0.9800 . ?
C7 H7C 0.9800 . ?
C8 H8A 0.9800 . ?
C8 H8B 0.9800 . ?
C8 H8C 0.9800 . ?
C5 H5A 0.9800 . ?
C5 H5B 0.9800 . ?
C5 H5C 0.9800 . ?
OW1 HW1A 0.8495 . ?
OW1 HW1B 0.8496 . ?

loop_
_geom_torsion_atom_site_label_1
_geom_torsion_atom_site_label_2
_geom_torsion_atom_site_label_3
_geom_torsion_atom_site_label_4
_geom_torsion
_geom_torsion_site_symmetry_1
_geom_torsion_site_symmetry_2
_geom_torsion_site_symmetry_3
_geom_torsion_site_symmetry_4
_geom_torsion_publ_flag
O2 C9 C10 C10 -2.3(4) . . . 2_656 ?
O1 C9 C10 C10 179.17(19) . . . 2_656 ?
C2 N3 C3 N4 0.1(5) . . . . ?
C2 N3 C3 N5 -178.6(3) . . . . ?
C2 N2 C6 C7 -83.8(5) . . . . ?
C2 N2 C6 C8 153.1(4) . . . . ?
C2 N1 C1 Cl1 -179.5(2) . . . . ?
C2 N1 C1 N4 -0.5(5) . . . . ?
C3 N3 C2 N2 -178.1(3) . . . . ?
C3 N3 C2 N1 1.1(5) . . . . ?
C3 N4 C1 Cl1 -179.4(2) . . . . ?
C3 N4 C1 N1 1.5(5) . . . . ?
C3 N5 C4 C5 -87.7(5) . . . . ?
C1 N4 C3 N3 -1.3(5) . . . . ?
C1 N4 C3 N5 177.4(3) . . . . ?
C1 N1 C2 N3 -1.0(5) . . . . ?
C1 N1 C2 N2 178.3(3) . . . . ?
C6 N2 C2 N3 -2.9(6) . . . . ?
C6 N2 C2 N1 177.8(3) . . . . ?
C4 N5 C3 N3 1.2(5) . . . . ?
C4 N5 C3 N4 -177.6(3) . . . . ?
